data_7718298
loop_
_publ_author_name
'Nugraha, Kahargyan'
'Do, Thomas H.'
'Brown, Seth N.'

_publ_section_title
;
 Bis(iminoxolene)iridium complexes over four oxidation states: from
 sodium-iridium bonding to ligand-centered radicals.
;
_journal_issue 14
_journal_name_full 'Dalton transactions (Cambridge, England : 2003)'
_journal_page_first 5896
_journal_page_last 5905
_journal_paper_doi 10.1039/d5dt00244c
_journal_volume 54
_journal_year 2025
_chemical_formula_moiety 'C48 H62 Br4 Ir N2 Na O4'
_chemical_formula_sum 'C48 H62 Br4 Ir N2 Na O4'
_chemical_formula_weight 1265.82
_chemical_name_common (Briq)2IrNa(THF)2
_space_group_crystal_system monoclinic
_space_group_IT_number 15
_space_group_name_Hall '-C 2yc'
_space_group_name_H-M_alt 'C 1 2/c 1'
_atom_sites_solution_hydrogens difmap
_atom_sites_solution_primary dual
_atom_sites_solution_secondary difmap
_audit_creation_method
;
FinalCif V139 by Daniel Kratzert, Freiburg 2024, 
https://dkratzert.de/finalcif.html
;
_audit_update_record
;
2025-01-19 deposited with the CCDC.	2025-03-11 downloaded from the CCDC.
;
_cell_angle_alpha 90
_cell_angle_beta 114.354(2)
_cell_angle_gamma 90
_cell_formula_units_Z 8
_cell_length_a 29.8280(13)
_cell_length_b 18.3608(13)
_cell_length_c 19.4665(10)
_cell_measurement_reflns_used 9590
_cell_measurement_temperature 120(2)
_cell_measurement_theta_max 72.491
_cell_measurement_theta_min 3.2525
_cell_volume 9712.5(10)
_computing_cell_refinement 'Bruker SAINT (Bruker, 2021)'
_computing_data_collection 'Bruker APEX-4 (Bruker, 2021)'
_computing_data_reduction 'Bruker SAINT (Bruker, 2021)'
_computing_molecular_graphics 'Mercury (Macrae et al., 2020)'
_computing_publication_material 'FinalCIF (Kratzert, 2023)/CIFTAB (Sheldrick, 2008)'
_computing_structure_refinement 'SHELXL-2019/2 (Sheldrick, 2015b)'
_computing_structure_solution 'SHELXT-2018/2 (Sheldrick, 2015a)'
_diffrn_ambient_temperature 120(2)
_diffrn_detector 'CMOS Area Detector'
_diffrn_detector_area_resol_mean 7.41
_diffrn_detector_type 'Bruker PHOTON-III'
_diffrn_measured_fraction_theta_full 1.000
_diffrn_measured_fraction_theta_max 0.994
_diffrn_measurement_device 'four-circle diffractometer'
_diffrn_measurement_device_type 'Bruker Venture'
_diffrn_measurement_method 'combination of \w and \f-scans'
_diffrn_radiation_monochromator 'HELIOS Multi-layer'
_diffrn_radiation_probe x-ray
_diffrn_radiation_type CuK\a
_diffrn_radiation_wavelength 1.54178
_diffrn_reflns_av_R_equivalents 0.0427
_diffrn_reflns_av_unetI/netI 0.0164
_diffrn_reflns_Laue_measured_fraction_full 1.000
_diffrn_reflns_Laue_measured_fraction_max 0.994
_diffrn_reflns_limit_h_max 36
_diffrn_reflns_limit_h_min -36
_diffrn_reflns_limit_k_max 22
_diffrn_reflns_limit_k_min -22
_diffrn_reflns_limit_l_max 22
_diffrn_reflns_limit_l_min -24
_diffrn_reflns_number 119244
_diffrn_reflns_point_group_measured_fraction_full 1.000
_diffrn_reflns_point_group_measured_fraction_max 0.994
_diffrn_reflns_theta_full 67.679
_diffrn_reflns_theta_max 72.842
_diffrn_reflns_theta_min 2.904
_diffrn_source micro-focus
_diffrn_source_current 1.2
_diffrn_source_type 'Incoatec Diamond'
_diffrn_source_voltage 50.0
_exptl_absorpt_coefficient_mu 9.609
_exptl_absorpt_correction_T_max 0.7663
_exptl_absorpt_correction_T_min 0.4391
_exptl_absorpt_correction_type numerical
_exptl_absorpt_process_details
;
SADABS-2016/2 - Bruker AXS area detector scaling and absorption correction: 
Krause, L., Herbst-Irmer, R., Sheldrick G.M. & Stalke D., J. Appl. Cryst. 48 
(2015) 3-10
;
_exptl_crystal_colour blue
_exptl_crystal_density_diffrn 1.731
_exptl_crystal_density_method 'not measured'
_exptl_crystal_description rod
_exptl_crystal_F_000 4992
_exptl_crystal_recrystallization_method
'Crystals are obtained from a THF solution of the compound layered with hexanes at -37\%C in an N2 glovebox freezer.'
_exptl_crystal_size_max 0.119
_exptl_crystal_size_mid 0.113
_exptl_crystal_size_min 0.048
_exptl_transmission_factor_max 0.7663
_exptl_transmission_factor_min 0.4391
_refine_diff_density_max 0.992
_refine_diff_density_min -0.676
_refine_diff_density_rms 0.105
_refine_ls_extinction_method none
_refine_ls_goodness_of_fit_ref 1.119
_refine_ls_hydrogen_treatment refall
_refine_ls_matrix_type full
_refine_ls_number_parameters 789
_refine_ls_number_reflns 9632
_refine_ls_number_restraints 0
_refine_ls_restrained_S_all 1.119
_refine_ls_R_factor_all 0.0176
_refine_ls_R_factor_gt 0.0169
_refine_ls_shift/su_max 0.007
_refine_ls_shift/su_mean 0.000
_refine_ls_structure_factor_coef Fsqd
_refine_ls_weighting_details 'w=1/[\s^2^(Fo^2^)+(0.0201P)^2^+12.8381P] where P=(Fo^2^+2Fc^2^)/3'
_refine_ls_weighting_scheme calc
_refine_ls_wR_factor_gt 0.0422
_refine_ls_wR_factor_ref 0.0424
_reflns_Friedel_coverage 0.000
_reflns_number_gt 9432
_reflns_number_total 9632
_reflns_threshold_expression 'I > 2\s(I)'
_cod_data_source_file d5dt00244c3.cif
_cod_data_source_block irna
_cod_depositor_comments
;
The following automatic conversions were performed:

data item '_diffrn_radiation_probe' value 'X-ray' was changed to
'x-ray' in accordance with the
/home/data/users/saulius/crontab/automatic-downloads/rss-feeds/RSC/lib/dictionaries/cif_core.dic
dictionary named 'cif_core.dic' version 2.4.2 last updated on
2011-04-26.

Automatic conversion script
Id: cif_fix_values 8170 2020-07-09 18:12:32Z antanas 

 Adding full bibliography for 7718295--7718301.cif.
;
_cod_original_sg_symbol_H-M 'C 2/c'
_cod_database_code 7718298
_shelx_shelxl_version_number 2019/3
_shelx_space_group_comment
;
The symmetry employed for this shelxl refinement is uniquely defined
by the following loop, which should always be used as a source of
symmetry information in preference to the above space-group names.
They are only intended as comments.
;
_shelx_estimated_absorpt_t_min 0.394
_shelx_estimated_absorpt_t_max 0.656
_shelxl_version_number 2013-4

loop_
_space_group_symop_operation_xyz
'x, y, z'
'-x, y, -z+1/2'
'x+1/2, y+1/2, z'
'-x+1/2, y+1/2, -z+1/2'
'-x, -y, -z'
'x, -y, z-1/2'
'-x+1/2, -y+1/2, -z'
'x+1/2, -y+1/2, z-1/2'

loop_
_atom_site_label
_atom_site_type_symbol
_atom_site_fract_x
_atom_site_fract_y
_atom_site_fract_z
_atom_site_U_iso_or_equiv
_atom_site_adp_type
_atom_site_occupancy
_atom_site_site_symmetry_order
_atom_site_calc_flag
_atom_site_refinement_flags_posn
_atom_site_refinement_flags_adp
_atom_site_refinement_flags_occupancy
_atom_site_disorder_assembly
_atom_site_disorder_group
Ir Ir 0.73665(2) 0.61076(2) 0.25201(2) 0.01291(3) Uani 1 1 d . . . . .
Br1 Br 0.72472(2) 0.45680(2) 0.39049(2) 0.02516(5) Uani 1 1 d . . . . .
Br2 Br 0.73475(2) 0.76745(2) 0.39089(2) 0.02872(5) Uani 1 1 d . . . . .
Br3 Br 0.72674(2) 0.78226(2) 0.12351(2) 0.02108(5) Uani 1 1 d . . . . .
Br4 Br 0.76251(2) 0.47927(2) 0.10961(2) 0.02496(5) Uani 1 1 d . . . . .
Na Na 0.76628(3) 0.45484(5) 0.26583(5) 0.02742(17) Uani 1 1 d . . . . .
O1 O 0.80900(5) 0.60411(7) 0.28168(7) 0.0182(3) Uani 1 1 d . . . . .
O2 O 0.66427(5) 0.61779(7) 0.22097(7) 0.0180(3) Uani 1 1 d . . . . .
N1 N 0.75981(6) 0.61034(8) 0.36062(9) 0.0153(3) Uani 1 1 d . . . . .
N2 N 0.71455(6) 0.61880(8) 0.14405(8) 0.0145(3) Uani 1 1 d . . . . .
C11 C 0.83635(7) 0.60903(9) 0.35563(10) 0.0153(3) Uani 1 1 d . . . . .
C12 C 0.81060(7) 0.61228(9) 0.40277(10) 0.0157(3) Uani 1 1 d . . . . .
C13 C 0.83596(7) 0.61507(9) 0.48147(10) 0.0158(3) Uani 1 1 d . . . . .
H13 H 0.8180(10) 0.6160(13) 0.5105(14) 0.021(6) Uiso 1 1 d . . . . .
C14 C 0.88718(7) 0.61533(9) 0.51359(10) 0.0163(3) Uani 1 1 d . . . . .
C15 C 0.91193(7) 0.61319(10) 0.46514(11) 0.0171(4) Uani 1 1 d . . . . .
H15 H 0.9462(10) 0.6135(12) 0.4891(14) 0.019(6) Uiso 1 1 d . . . . .
C16 C 0.88830(7) 0.60966(9) 0.38712(11) 0.0163(3) Uani 1 1 d . . . . .
C17 C 0.91625(7) 0.60592(10) 0.33623(11) 0.0182(4) Uani 1 1 d . . . . .
C18 C 0.91877(7) 0.61718(10) 0.59906(11) 0.0196(4) Uani 1 1 d . . . . .
C21 C 0.63785(7) 0.62283(10) 0.14719(10) 0.0160(3) Uani 1 1 d . . . . .
C22 C 0.66427(7) 0.62461(10) 0.10119(10) 0.0153(3) Uani 1 1 d . . . . .
C23 C 0.64028(7) 0.63166(10) 0.02279(10) 0.0165(3) Uani 1 1 d . . . . .
H23 H 0.6592(9) 0.6335(14) -0.0060(14) 0.022(6) Uiso 1 1 d . . . . .
C24 C 0.58930(7) 0.63547(10) -0.01112(10) 0.0182(3) Uani 1 1 d . . . . .
C25 C 0.56337(7) 0.63196(10) 0.03563(11) 0.0187(3) Uani 1 1 d . . . . .
H25 H 0.5290(10) 0.6329(13) 0.0124(13) 0.017(5) Uiso 1 1 d . . . . .
C26 C 0.58577(7) 0.62629(10) 0.11363(11) 0.0177(3) Uani 1 1 d . . . . .
C27 C 0.55677(7) 0.62397(11) 0.16316(11) 0.0207(4) Uani 1 1 d . . . . .
C28 C 0.55972(7) 0.64217(11) -0.09679(10) 0.0209(4) Uani 1 1 d . . . . .
C31 C 0.72547(7) 0.61315(10) 0.39366(10) 0.0162(3) Uani 1 1 d . . . . .
C32 C 0.70294(7) 0.55036(10) 0.40536(10) 0.0187(4) Uani 1 1 d . . . . .
C33 C 0.66451(8) 0.55278(12) 0.42784(11) 0.0237(4) Uani 1 1 d . . . . .
H33 H 0.6502(10) 0.5102(16) 0.4347(15) 0.029(7) Uiso 1 1 d . . . . .
C34 C 0.64770(8) 0.61984(12) 0.43984(12) 0.0254(4) Uani 1 1 d . . . . .
H34 H 0.6217(10) 0.6215(14) 0.4531(15) 0.025(6) Uiso 1 1 d . . . . .
C35 C 0.66952(8) 0.68353(12) 0.43057(11) 0.0256(4) Uani 1 1 d . . . . .
H35 H 0.6587(10) 0.7297(15) 0.4393(15) 0.027(6) Uiso 1 1 d . . . . .
C36 C 0.70752(7) 0.67951(11) 0.40715(10) 0.0204(4) Uani 1 1 d . . . . .
C41 C 0.74912(6) 0.63326(10) 0.11336(9) 0.0156(3) Uani 1 1 d . . . . .
C42 C 0.76136(7) 0.70480(10) 0.10331(10) 0.0175(3) Uani 1 1 d . . . . .
C43 C 0.79901(7) 0.72142(12) 0.08154(11) 0.0227(4) Uani 1 1 d . . . . .
H43 H 0.8056(9) 0.7692(15) 0.0763(14) 0.022(6) Uiso 1 1 d . . . . .
C44 C 0.82639(8) 0.66521(13) 0.07076(11) 0.0257(4) Uani 1 1 d . . . . .
H44 H 0.8529(11) 0.6771(16) 0.0567(16) 0.037(7) Uiso 1 1 d . . . . .
C45 C 0.81562(8) 0.59349(12) 0.07971(11) 0.0245(4) Uani 1 1 d . . . . .
H45 H 0.8329(11) 0.5523(17) 0.0708(16) 0.037(7) Uiso 1 1 d . . . . .
C46 C 0.77718(7) 0.57848(11) 0.10036(10) 0.0196(4) Uani 1 1 d . . . . .
C171 C 0.90246(8) 0.67055(12) 0.28096(12) 0.0242(4) Uani 1 1 d . . . . .
H17A H 0.9111(11) 0.7152(16) 0.3069(16) 0.033(7) Uiso 1 1 d . . . . .
H17B H 0.8682(10) 0.6735(15) 0.2516(15) 0.027(6) Uiso 1 1 d . . . . .
H17C H 0.9200(11) 0.6662(17) 0.2476(17) 0.038(8) Uiso 1 1 d . . . . .
C172 C 0.97203(7) 0.60767(11) 0.38272(12) 0.0236(4) Uani 1 1 d . . . . .
H17D H 0.9827(9) 0.5656(14) 0.4157(14) 0.022(6) Uiso 1 1 d . . . . .
H17E H 0.9816(9) 0.6532(14) 0.4116(14) 0.022(6) Uiso 1 1 d . . . . .
H17F H 0.9892(11) 0.6048(15) 0.3489(17) 0.035(7) Uiso 1 1 d . . . . .
C173 C 0.90374(8) 0.53446(12) 0.29096(12) 0.0237(4) Uani 1 1 d . . . . .
H17G H 0.9124(12) 0.4950(19) 0.3225(18) 0.044(8) Uiso 1 1 d . . . . .
H17H H 0.9226(11) 0.5319(16) 0.2599(17) 0.039(8) Uiso 1 1 d . . . . .
H17I H 0.8702(12) 0.5320(16) 0.2593(16) 0.035(7) Uiso 1 1 d . . . . .
C181 C 0.88805(8) 0.61786(12) 0.64536(11) 0.0237(4) Uani 1 1 d . . . . .
H18A H 0.9104(11) 0.6198(14) 0.6977(16) 0.028(7) Uiso 1 1 d . . . . .
H18B H 0.8658(11) 0.6586(16) 0.6324(15) 0.031(7) Uiso 1 1 d . . . . .
H18C H 0.8684(10) 0.5748(16) 0.6369(15) 0.028(6) Uiso 1 1 d . . . . .
C182 C 0.95188(9) 0.54928(14) 0.62223(12) 0.0318(5) Uani 1 1 d . . . . .
H18D H 0.9724(12) 0.5479(17) 0.5962(18) 0.045(8) Uiso 1 1 d . . . . .
H18E H 0.9320(11) 0.5032(18) 0.6089(16) 0.037(7) Uiso 1 1 d . . . . .
H18F H 0.9730(12) 0.5501(18) 0.6759(19) 0.048(9) Uiso 1 1 d . . . . .
C183 C 0.95125(8) 0.68574(13) 0.61933(12) 0.0297(5) Uani 1 1 d . . . . .
H18G H 0.9304(11) 0.7309(16) 0.6040(16) 0.032(7) Uiso 1 1 d . . . . .
H18H H 0.9727(11) 0.6884(16) 0.5923(16) 0.035(7) Uiso 1 1 d . . . . .
H18I H 0.9727(12) 0.6861(18) 0.6730(19) 0.047(8) Uiso 1 1 d . . . . .
C271 C 0.50100(8) 0.62531(13) 0.11542(13) 0.0264(4) Uani 1 1 d . . . . .
H27A H 0.4900(10) 0.6672(15) 0.0838(15) 0.027(6) Uiso 1 1 d . . . . .
H27B H 0.4894(9) 0.5833(15) 0.0805(14) 0.023(6) Uiso 1 1 d . . . . .
H27C H 0.4841(11) 0.6241(15) 0.1487(16) 0.030(7) Uiso 1 1 d . . . . .
C272 C 0.56946(7) 0.55394(12) 0.21097(12) 0.0245(4) Uani 1 1 d . . . . .
H27D H 0.5629(11) 0.5120(16) 0.1797(16) 0.033(7) Uiso 1 1 d . . . . .
H27E H 0.6036(11) 0.5541(16) 0.2463(16) 0.034(7) Uiso 1 1 d . . . . .
H27F H 0.5474(11) 0.5516(15) 0.2364(15) 0.032(7) Uiso 1 1 d . . . . .
C273 C 0.57018(8) 0.69020(12) 0.21628(12) 0.0251(4) Uani 1 1 d . . . . .
H27G H 0.5523(11) 0.6848(17) 0.2496(17) 0.038(8) Uiso 1 1 d . . . . .
H27H H 0.6048(10) 0.6908(14) 0.2476(14) 0.023(6) Uiso 1 1 d . . . . .
H27I H 0.5615(10) 0.7356(15) 0.1899(15) 0.027(6) Uiso 1 1 d . . . . .
C281 C 0.52643(10) 0.70955(15) -0.11465(13) 0.0359(5) Uani 1 1 d . . . . .
H28A H 0.5468(15) 0.755(2) -0.099(2) 0.066(11) Uiso 1 1 d . . . . .
H28B H 0.5018(13) 0.7075(18) -0.0905(18) 0.047(9) Uiso 1 1 d . . . . .
H28C H 0.5084(12) 0.7149(17) -0.1671(19) 0.043(8) Uiso 1 1 d . . . . .
C282 C 0.52795(9) 0.57395(15) -0.12576(12) 0.0338(5) Uani 1 1 d . . . . .
H28D H 0.5483(13) 0.532(2) -0.1210(19) 0.052(9) Uiso 1 1 d . . . . .
H28E H 0.5083(12) 0.5793(17) -0.1787(18) 0.039(8) Uiso 1 1 d . . . . .
H28F H 0.5083(11) 0.5653(16) -0.0987(17) 0.037(7) Uiso 1 1 d . . . . .
C283 C 0.59247(8) 0.64959(13) -0.13982(11) 0.0282(4) Uani 1 1 d . . . . .
H28G H 0.6148(12) 0.6080(16) -0.1311(17) 0.036(8) Uiso 1 1 d . . . . .
H28H H 0.5720(11) 0.6528(16) -0.1948(17) 0.035(7) Uiso 1 1 d . . . . .
H28I H 0.6101(11) 0.6960(17) -0.1267(16) 0.034(7) Uiso 1 1 d . . . . .
O5 O 0.83652(5) 0.39729(8) 0.34647(8) 0.0229(3) Uani 1 1 d . . . . .
O6 O 0.69712(6) 0.38683(8) 0.19560(10) 0.0328(4) Uani 1 1 d . . . . .
C51 C 0.85912(8) 0.42428(11) 0.42324(11) 0.0241(4) Uani 1 1 d . . . . .
H51A H 0.8612(12) 0.4739(19) 0.4218(18) 0.046(9) Uiso 1 1 d . . . . .
H51B H 0.8394(10) 0.4094(15) 0.4492(15) 0.027(6) Uiso 1 1 d . . . . .
C52 C 0.91007(10) 0.39243(15) 0.45817(15) 0.0379(5) Uani 1 1 d . . . . .
H52A H 0.9351(14) 0.428(2) 0.445(2) 0.061(10) Uiso 1 1 d . . . . .
H52B H 0.9212(12) 0.3829(17) 0.5112(19) 0.043(8) Uiso 1 1 d . . . . .
C53 C 0.90431(10) 0.32186(15) 0.41514(15) 0.0398(6) Uani 1 1 d . . . . .
H53A H 0.9334(12) 0.3106(18) 0.4125(17) 0.043(8) Uiso 1 1 d . . . . .
H53B H 0.8882(13) 0.2828(19) 0.4416(19) 0.052(9) Uiso 1 1 d . . . . .
C54 C 0.86816(8) 0.34221(12) 0.33606(12) 0.0276(4) Uani 1 1 d . . . . .
H54A H 0.8836(11) 0.3615(16) 0.3087(17) 0.036(7) Uiso 1 1 d . . . . .
H54B H 0.8458(11) 0.3016(16) 0.3062(16) 0.034(7) Uiso 1 1 d . . . . .
C61 C 0.65534(10) 0.43411(15) 0.1548(2) 0.0484(7) Uani 1 1 d . . . . .
H61A H 0.6627(19) 0.472(3) 0.126(3) 0.105(17) Uiso 1 1 d . . . . .
H61B H 0.6495(14) 0.458(2) 0.192(2) 0.055(10) Uiso 1 1 d . . . . .
C62 C 0.61223(10) 0.38532(14) 0.11032(16) 0.0377(5) Uani 1 1 d . . . . .
H62A H 0.5908(13) 0.3830(17) 0.1387(19) 0.047(9) Uiso 1 1 d . . . . .
H62B H 0.5929(13) 0.4058(19) 0.060(2) 0.051(9) Uiso 1 1 d . . . . .
C63 C 0.63622(10) 0.31132(14) 0.11337(13) 0.0352(5) Uani 1 1 d . . . . .
H63A H 0.6132(13) 0.2716(19) 0.1072(19) 0.051(9) Uiso 1 1 d . . . . .
H63B H 0.6492(11) 0.3084(16) 0.0771(16) 0.033(7) Uiso 1 1 d . . . . .
C64 C 0.67891(9) 0.31366(12) 0.19032(13) 0.0297(4) Uani 1 1 d . . . . .
H64A H 0.6670(10) 0.3068(15) 0.2303(15) 0.027(6) Uiso 1 1 d . . . . .
H64B H 0.7055(12) 0.2792(17) 0.1972(17) 0.042(8) Uiso 1 1 d . . . . .

loop_
_atom_site_aniso_label
_atom_site_aniso_U_11
_atom_site_aniso_U_22
_atom_site_aniso_U_33
_atom_site_aniso_U_23
_atom_site_aniso_U_13
_atom_site_aniso_U_12
Ir 0.01072(4) 0.01638(4) 0.01085(4) 0.00088(2) 0.00365(3) 0.00017(2)
Br1 0.03030(11) 0.01902(10) 0.03307(11) 0.00243(7) 0.02001(9) 0.00095(8)
Br2 0.03366(12) 0.01877(10) 0.03981(12) -0.00220(8) 0.02128(10) -0.00029(8)
Br3 0.02357(10) 0.01637(9) 0.02387(9) 0.00086(7) 0.01036(8) 0.00109(7)
Br4 0.03374(11) 0.01836(9) 0.02458(10) -0.00124(7) 0.01384(8) 0.00284(8)
Na 0.0299(4) 0.0243(4) 0.0252(4) 0.0036(3) 0.0085(3) 0.0059(3)
O1 0.0131(6) 0.0277(7) 0.0123(6) 0.0011(5) 0.0036(5) 0.0011(5)
O2 0.0130(6) 0.0256(7) 0.0143(6) 0.0001(5) 0.0046(5) -0.0007(5)
N1 0.0153(7) 0.0173(7) 0.0137(7) -0.0004(5) 0.0063(6) -0.0001(5)
N2 0.0143(7) 0.0161(7) 0.0130(7) 0.0006(5) 0.0054(6) 0.0011(5)
C11 0.0152(9) 0.0161(8) 0.0137(8) 0.0008(6) 0.0051(7) 0.0009(6)
C12 0.0137(9) 0.0157(8) 0.0169(9) 0.0008(6) 0.0055(7) 0.0014(6)
C13 0.0170(9) 0.0153(8) 0.0158(8) 0.0000(6) 0.0075(7) 0.0009(6)
C14 0.0171(9) 0.0156(8) 0.0140(8) 0.0002(6) 0.0041(7) 0.0010(6)
C15 0.0132(9) 0.0177(9) 0.0177(9) 0.0003(6) 0.0038(7) 0.0005(6)
C16 0.0149(9) 0.0162(9) 0.0174(9) -0.0003(6) 0.0063(7) 0.0003(6)
C17 0.0139(9) 0.0220(9) 0.0187(9) 0.0003(7) 0.0069(7) 0.0005(7)
C18 0.0167(9) 0.0231(10) 0.0148(9) -0.0020(7) 0.0023(7) 0.0004(7)
C21 0.0154(9) 0.0159(8) 0.0152(8) -0.0007(6) 0.0047(7) -0.0010(6)
C22 0.0137(8) 0.0145(8) 0.0161(8) -0.0005(6) 0.0046(7) 0.0001(6)
C23 0.0169(8) 0.0160(8) 0.0153(8) -0.0004(6) 0.0054(7) -0.0008(7)
C24 0.0179(9) 0.0167(9) 0.0160(8) -0.0009(7) 0.0030(7) -0.0004(7)
C25 0.0133(9) 0.0199(9) 0.0192(9) -0.0011(7) 0.0029(7) -0.0010(7)
C26 0.0156(9) 0.0172(8) 0.0200(9) -0.0010(7) 0.0071(7) -0.0013(7)
C27 0.0152(9) 0.0242(9) 0.0223(9) -0.0002(7) 0.0075(8) -0.0006(7)
C28 0.0180(9) 0.0234(10) 0.0159(8) -0.0002(7) 0.0014(7) -0.0003(7)
C31 0.0123(8) 0.0241(10) 0.0117(8) 0.0000(6) 0.0044(7) 0.0007(6)
C32 0.0189(9) 0.0213(9) 0.0165(8) -0.0005(7) 0.0079(7) 0.0014(7)
C33 0.0217(9) 0.0284(11) 0.0233(9) -0.0003(8) 0.0116(8) -0.0040(8)
C34 0.0200(10) 0.0363(11) 0.0241(10) -0.0030(8) 0.0134(8) 0.0009(8)
C35 0.0243(10) 0.0291(11) 0.0256(10) -0.0025(8) 0.0125(8) 0.0053(8)
C36 0.0197(9) 0.0227(9) 0.0189(8) -0.0004(7) 0.0081(7) 0.0002(7)
C41 0.0130(8) 0.0220(9) 0.0100(7) 0.0012(6) 0.0029(6) -0.0001(7)
C42 0.0167(8) 0.0197(9) 0.0149(8) 0.0014(6) 0.0055(7) 0.0011(7)
C43 0.0214(9) 0.0258(10) 0.0210(9) 0.0041(7) 0.0090(8) -0.0029(8)
C44 0.0199(9) 0.0399(12) 0.0220(9) 0.0037(8) 0.0133(8) -0.0004(8)
C45 0.0237(10) 0.0312(11) 0.0207(9) 0.0016(8) 0.0113(8) 0.0065(8)
C46 0.0225(9) 0.0225(9) 0.0134(8) 0.0002(7) 0.0071(7) 0.0020(7)
C171 0.0218(10) 0.0282(11) 0.0257(10) 0.0056(8) 0.0130(8) 0.0017(8)
C172 0.0143(9) 0.0300(11) 0.0268(10) -0.0005(8) 0.0088(8) 0.0006(7)
C173 0.0218(10) 0.0268(10) 0.0249(9) -0.0051(8) 0.0121(8) -0.0010(8)
C181 0.0234(10) 0.0313(11) 0.0150(9) 0.0000(7) 0.0066(8) 0.0000(8)
C182 0.0312(11) 0.0398(13) 0.0188(10) 0.0042(9) 0.0045(9) 0.0157(10)
C183 0.0257(10) 0.0381(12) 0.0237(10) -0.0110(9) 0.0085(9) -0.0124(9)
C271 0.0157(9) 0.0332(11) 0.0309(11) 0.0024(9) 0.0102(8) 0.0009(8)
C272 0.0182(9) 0.0289(11) 0.0266(10) 0.0038(8) 0.0094(8) -0.0019(8)
C273 0.0230(10) 0.0284(11) 0.0264(10) -0.0029(8) 0.0126(8) 0.0008(8)
C281 0.0348(12) 0.0398(13) 0.0257(11) 0.0076(9) 0.0050(10) 0.0145(10)
C282 0.0346(12) 0.0416(14) 0.0203(10) -0.0065(9) 0.0063(9) -0.0171(11)
C283 0.0250(10) 0.0380(12) 0.0174(9) 0.0033(8) 0.0046(8) -0.0027(9)
O5 0.0248(7) 0.0219(7) 0.0210(7) 0.0005(5) 0.0085(6) 0.0032(5)
O6 0.0265(8) 0.0219(8) 0.0489(10) 0.0036(6) 0.0146(7) 0.0010(6)
C51 0.0275(10) 0.0216(10) 0.0230(9) -0.0030(7) 0.0103(8) -0.0025(8)
C52 0.0327(13) 0.0448(15) 0.0303(12) -0.0010(10) 0.0070(10) 0.0057(10)
C53 0.0362(13) 0.0377(13) 0.0403(13) -0.0016(10) 0.0105(11) 0.0134(11)
C54 0.0312(11) 0.0250(10) 0.0308(11) -0.0025(8) 0.0170(9) 0.0017(9)
C61 0.0244(12) 0.0260(12) 0.086(2) -0.0004(13) 0.0139(13) 0.0031(10)
C62 0.0332(13) 0.0393(14) 0.0384(13) -0.0031(10) 0.0125(11) 0.0015(10)
C63 0.0474(14) 0.0316(12) 0.0274(11) -0.0016(9) 0.0164(11) -0.0016(10)
C64 0.0398(12) 0.0230(10) 0.0297(11) 0.0009(8) 0.0179(10) -0.0021(9)

loop_
_geom_angle_atom_site_label_1
_geom_angle_atom_site_label_2
_geom_angle_atom_site_label_3
_geom_angle
_geom_angle_site_symmetry_1
_geom_angle_site_symmetry_3
_geom_angle_publ_flag
N2 Ir N1 175.77(6) . . ?
N2 Ir O2 79.87(6) . . ?
N1 Ir O2 100.70(6) . . ?
N2 Ir O1 99.37(6) . . ?
N1 Ir O1 80.05(6) . . ?
O2 Ir O1 179.23(5) . . ?
N2 Ir Na 97.32(5) . . ?
N1 Ir Na 86.47(5) . . ?
O2 Ir Na 109.52(4) . . ?
O1 Ir Na 70.69(4) . . ?
C32 Br1 Na 113.31(6) . . ?
C46 Br4 Na 108.81(5) . . ?
O5 Na O6 119.73(6) . . ?
O5 Na Ir 131.21(5) . . ?
O6 Na Ir 107.84(5) . . ?
O5 Na O1 97.00(5) . . ?
O6 Na O1 142.66(6) . . ?
Ir Na O1 39.10(3) . . ?
O5 Na Br4 113.62(5) . . ?
O6 Na Br4 80.32(5) . . ?
Ir Na Br4 83.11(2) . . ?
O1 Na Br4 78.77(3) . . ?
O5 Na Br1 90.95(4) . . ?
O6 Na Br1 85.59(5) . . ?
Ir Na Br1 82.07(2) . . ?
O1 Na Br1 101.36(3) . . ?
Br4 Na Br1 155.32(3) . . ?
C11 O1 Ir 114.57(11) . . ?
C11 O1 Na 102.65(10) . . ?
Ir O1 Na 70.21(4) . . ?
C21 O2 Ir 114.75(11) . . ?
C12 N1 C31 123.04(15) . . ?
C12 N1 Ir 117.04(12) . . ?
C31 N1 Ir 119.77(12) . . ?
C22 N2 C41 121.83(15) . . ?
C22 N2 Ir 117.35(12) . . ?
C41 N2 Ir 119.54(12) . . ?
O1 C11 C16 122.86(16) . . ?
O1 C11 C12 116.57(16) . . ?
C16 C11 C12 120.56(17) . . ?
N1 C12 C13 127.54(17) . . ?
N1 C12 C11 111.38(16) . . ?
C13 C12 C11 121.05(17) . . ?
C14 C13 C12 119.24(17) . . ?
C14 C13 H13 122.0(16) . . ?
C12 C13 H13 118.8(16) . . ?
C13 C14 C15 118.51(17) . . ?
C13 C14 C18 123.74(17) . . ?
C15 C14 C18 117.75(17) . . ?
C16 C15 C14 124.11(18) . . ?
C16 C15 H15 120.3(15) . . ?
C14 C15 H15 115.6(15) . . ?
C15 C16 C11 116.52(17) . . ?
C15 C16 C17 122.82(17) . . ?
C11 C16 C17 120.65(16) . . ?
C172 C17 C16 111.35(16) . . ?
C172 C17 C173 107.71(16) . . ?
C16 C17 C173 109.85(15) . . ?
C172 C17 C171 107.99(16) . . ?
C16 C17 C171 110.88(15) . . ?
C173 C17 C171 108.97(16) . . ?
C181 C18 C183 108.05(16) . . ?
C181 C18 C14 112.93(16) . . ?
C183 C18 C14 109.63(16) . . ?
C181 C18 C182 107.61(17) . . ?
C183 C18 C182 109.15(19) . . ?
C14 C18 C182 109.41(16) . . ?
O2 C21 C22 116.69(16) . . ?
O2 C21 C26 123.47(16) . . ?
C22 C21 C26 119.84(16) . . ?
N2 C22 C23 127.08(16) . . ?
N2 C22 C21 111.31(15) . . ?
C23 C22 C21 121.61(17) . . ?
C24 C23 C22 119.39(17) . . ?
C24 C23 H23 121.4(16) . . ?
C22 C23 H23 119.2(16) . . ?
C23 C24 C25 118.25(17) . . ?
C23 C24 C28 123.12(17) . . ?
C25 C24 C28 118.63(16) . . ?
C26 C25 C24 124.16(17) . . ?
C26 C25 H25 117.9(14) . . ?
C24 C25 H25 118.0(14) . . ?
C25 C26 C21 116.72(17) . . ?
C25 C26 C27 123.10(17) . . ?
C21 C26 C27 120.17(16) . . ?
C271 C27 C273 108.10(17) . . ?
C271 C27 C26 111.66(16) . . ?
C273 C27 C26 109.99(16) . . ?
C271 C27 C272 108.31(17) . . ?
C273 C27 C272 108.83(17) . . ?
C26 C27 C272 109.88(16) . . ?
C282 C28 C283 107.97(17) . . ?
C282 C28 C281 109.37(19) . . ?
C283 C28 C281 107.67(18) . . ?
C282 C28 C24 108.99(16) . . ?
C283 C28 C24 112.97(16) . . ?
C281 C28 C24 109.81(16) . . ?
C36 C31 C32 116.14(17) . . ?
C36 C31 N1 121.41(16) . . ?
C32 C31 N1 121.95(16) . . ?
C33 C32 C31 122.68(18) . . ?
C33 C32 Br1 117.14(15) . . ?
C31 C32 Br1 120.18(14) . . ?
C34 C33 C32 119.06(19) . . ?
C34 C33 H33 120.4(17) . . ?
C32 C33 H33 120.5(17) . . ?
C33 C34 C35 120.40(19) . . ?
C33 C34 H34 119.1(16) . . ?
C35 C34 H34 120.5(16) . . ?
C34 C35 C36 119.29(19) . . ?
C34 C35 H35 121.2(16) . . ?
C36 C35 H35 119.5(16) . . ?
C35 C36 C31 122.41(19) . . ?
C35 C36 Br2 118.35(15) . . ?
C31 C36 Br2 119.22(14) . . ?
C46 C41 C42 116.12(16) . . ?
C46 C41 N2 122.51(17) . . ?
C42 C41 N2 120.90(16) . . ?
C43 C42 C41 122.70(18) . . ?
C43 C42 Br3 118.55(15) . . ?
C41 C42 Br3 118.72(13) . . ?
C44 C43 C42 118.97(19) . . ?
C44 C43 H43 122.1(16) . . ?
C42 C43 H43 118.9(16) . . ?
C45 C44 C43 120.55(18) . . ?
C45 C44 H44 120.8(18) . . ?
C43 C44 H44 118.6(18) . . ?
C44 C45 C46 119.15(19) . . ?
C44 C45 H45 123.4(18) . . ?
C46 C45 H45 117.4(18) . . ?
C45 C46 C41 122.48(19) . . ?
C45 C46 Br4 117.86(15) . . ?
C41 C46 Br4 119.65(14) . . ?
C17 C171 H17A 111.2(17) . . ?
C17 C171 H17B 112.2(16) . . ?
H17A C171 H17B 105(2) . . ?
C17 C171 H17C 109.6(18) . . ?
H17A C171 H17C 109(2) . . ?
H17B C171 H17C 110(2) . . ?
C17 C172 H17D 110.8(15) . . ?
C17 C172 H17E 110.1(15) . . ?
H17D C172 H17E 111(2) . . ?
C17 C172 H17F 109.9(18) . . ?
H17D C172 H17F 106(2) . . ?
H17E C172 H17F 109(2) . . ?
C17 C173 H17G 111(2) . . ?
C17 C173 H17H 109.2(18) . . ?
H17G C173 H17H 108(3) . . ?
C17 C173 H17I 111.0(18) . . ?
H17G C173 H17I 109(3) . . ?
H17H C173 H17I 109(2) . . ?
C18 C181 H18A 107.7(16) . . ?
C18 C181 H18B 111.6(16) . . ?
H18A C181 H18B 111(2) . . ?
C18 C181 H18C 111.4(16) . . ?
H18A C181 H18C 109(2) . . ?
H18B C181 H18C 107(2) . . ?
C18 C182 H18D 110(2) . . ?
C18 C182 H18E 111.6(18) . . ?
H18D C182 H18E 106(3) . . ?
C18 C182 H18F 111(2) . . ?
H18D C182 H18F 108(3) . . ?
H18E C182 H18F 110(3) . . ?
C18 C183 H18G 110.6(17) . . ?
C18 C183 H18H 112.5(17) . . ?
H18G C183 H18H 105(2) . . ?
C18 C183 H18I 110(2) . . ?
H18G C183 H18I 111(2) . . ?
H18H C183 H18I 107(3) . . ?
C27 C271 H27A 113.7(16) . . ?
C27 C271 H27B 112.8(15) . . ?
H27A C271 H27B 105(2) . . ?
C27 C271 H27C 109.0(17) . . ?
H27A C271 H27C 108(2) . . ?
H27B C271 H27C 108(2) . . ?
C27 C272 H27D 110.8(17) . . ?
C27 C272 H27E 110.6(17) . . ?
H27D C272 H27E 110(2) . . ?
C27 C272 H27F 107.1(17) . . ?
H27D C272 H27F 107(2) . . ?
H27E C272 H27F 112(2) . . ?
C27 C273 H27G 107.3(17) . . ?
C27 C273 H27H 110.5(15) . . ?
H27G C273 H27H 108(2) . . ?
C27 C273 H27I 112.9(16) . . ?
H27G C273 H27I 110(2) . . ?
H27H C273 H27I 108(2) . . ?
C28 C281 H28A 110(2) . . ?
C28 C281 H28B 112.7(19) . . ?
H28A C281 H28B 110(3) . . ?
C28 C281 H28C 110.8(19) . . ?
H28A C281 H28C 105(3) . . ?
H28B C281 H28C 108(3) . . ?
C28 C282 H28D 110(2) . . ?
C28 C282 H28E 108.8(19) . . ?
H28D C282 H28E 106(3) . . ?
C28 C282 H28F 111.3(18) . . ?
H28D C282 H28F 109(3) . . ?
H28E C282 H28F 112(2) . . ?
C28 C283 H28G 112.1(17) . . ?
C28 C283 H28H 110.3(16) . . ?
H28G C283 H28H 108(2) . . ?
C28 C283 H28I 109.2(16) . . ?
H28G C283 H28I 112(2) . . ?
H28H C283 H28I 105(2) . . ?
C51 O5 C54 109.20(15) . . ?
C51 O5 Na 116.95(12) . . ?
C54 O5 Na 133.45(12) . . ?
C64 O6 C61 107.76(18) . . ?
C64 O6 Na 139.92(14) . . ?
C61 O6 Na 110.75(14) . . ?
O5 C51 C52 106.67(17) . . ?
O5 C51 H51A 109(2) . . ?
C52 C51 H51A 109(2) . . ?
O5 C51 H51B 108.7(16) . . ?
C52 C51 H51B 112.1(16) . . ?
H51A C51 H51B 111(2) . . ?
C51 C52 C53 102.7(2) . . ?
C51 C52 H52A 108(2) . . ?
C53 C52 H52A 108.5(19) . . ?
C51 C52 H52B 113(2) . . ?
C53 C52 H52B 110.4(18) . . ?
H52A C52 H52B 113(3) . . ?
C52 C53 C54 102.8(2) . . ?
C52 C53 H53A 109(2) . . ?
C54 C53 H53A 107(2) . . ?
C52 C53 H53B 105.7(18) . . ?
C54 C53 H53B 111.7(19) . . ?
H53A C53 H53B 119(3) . . ?
O5 C54 C53 105.09(17) . . ?
O5 C54 H54A 109.0(19) . . ?
C53 C54 H54A 111.8(19) . . ?
O5 C54 H54B 106.3(16) . . ?
C53 C54 H54B 115.3(16) . . ?
H54A C54 H54B 109(2) . . ?
O6 C61 C62 107.1(2) . . ?
O6 C61 H61A 113(3) . . ?
C62 C61 H61A 116(3) . . ?
O6 C61 H61B 104(2) . . ?
C62 C61 H61B 110(2) . . ?
H61A C61 H61B 106(4) . . ?
C61 C62 C63 103.4(2) . . ?
C61 C62 H62A 107.1(19) . . ?
C63 C62 H62A 109.6(18) . . ?
C61 C62 H62B 111(2) . . ?
C63 C62 H62B 117(2) . . ?
H62A C62 H62B 109(3) . . ?
C64 C63 C62 101.70(19) . . ?
C64 C63 H63A 114(2) . . ?
C62 C63 H63A 111(2) . . ?
C64 C63 H63B 107.9(18) . . ?
C62 C63 H63B 110.8(18) . . ?
H63A C63 H63B 111(3) . . ?
O6 C64 C63 103.66(18) . . ?
O6 C64 H64A 108.2(16) . . ?
C63 C64 H64A 110.3(16) . . ?
O6 C64 H64B 109.5(19) . . ?
C63 C64 H64B 114.9(18) . . ?
H64A C64 H64B 110(2) . . ?

loop_
_geom_bond_atom_site_label_1
_geom_bond_atom_site_label_2
_geom_bond_distance
_geom_bond_site_symmetry_2
_geom_bond_publ_flag
Ir N2 1.9314(15) . ?
Ir N1 1.9347(15) . ?
Ir O2 1.9919(13) . ?
Ir O1 1.9944(13) . ?
Ir Na 2.9754(8) . ?
Br1 C32 1.9004(19) . ?
Br1 Na 3.1477(9) . ?
Br2 C36 1.892(2) . ?
Br3 C42 1.8920(19) . ?
Br4 C46 1.899(2) . ?
Br4 Na 3.0299(9) . ?
Na O5 2.2930(16) . ?
Na O6 2.3149(19) . ?
Na O1 2.9842(16) . ?
O1 C11 1.333(2) . ?
O2 C21 1.326(2) . ?
N1 C12 1.395(2) . ?
N1 C31 1.417(2) . ?
N2 C22 1.387(2) . ?
N2 C41 1.414(2) . ?
C11 C16 1.412(3) . ?
C11 C12 1.420(3) . ?
C12 C13 1.402(3) . ?
C13 C14 1.392(3) . ?
C13 H13 0.92(3) . ?
C14 C15 1.418(3) . ?
C14 C18 1.538(2) . ?
C15 C16 1.388(3) . ?
C15 H15 0.93(3) . ?
C16 C17 1.537(3) . ?
C17 C172 1.532(3) . ?
C17 C173 1.538(3) . ?
C17 C171 1.540(3) . ?
C18 C181 1.528(3) . ?
C18 C183 1.537(3) . ?
C18 C182 1.538(3) . ?
C21 C22 1.417(3) . ?
C21 C26 1.417(3) . ?
C22 C23 1.399(3) . ?
C23 C24 1.388(3) . ?
C23 H23 0.95(3) . ?
C24 C25 1.418(3) . ?
C24 C28 1.537(2) . ?
C25 C26 1.388(3) . ?
C25 H25 0.94(3) . ?
C26 C27 1.539(3) . ?
C27 C271 1.535(3) . ?
C27 C273 1.538(3) . ?
C27 C272 1.540(3) . ?
C28 C282 1.531(3) . ?
C28 C283 1.533(3) . ?
C28 C281 1.534(3) . ?
C31 C36 1.399(3) . ?
C31 C32 1.399(3) . ?
C32 C33 1.386(3) . ?
C33 C34 1.385(3) . ?
C33 H33 0.93(3) . ?
C34 C35 1.386(3) . ?
C34 H34 0.91(3) . ?
C35 C36 1.387(3) . ?
C35 H35 0.95(3) . ?
C41 C46 1.397(3) . ?
C41 C42 1.399(3) . ?
C42 C43 1.388(3) . ?
C43 C44 1.385(3) . ?
C43 H43 0.91(3) . ?
C44 C45 1.383(3) . ?
C44 H44 0.96(3) . ?
C45 C46 1.390(3) . ?
C45 H45 0.97(3) . ?
C171 H17A 0.94(3) . ?
C171 H17B 0.95(3) . ?
C171 H17C 0.99(3) . ?
C172 H17D 0.97(3) . ?
C172 H17E 0.98(3) . ?
C172 H17F 0.99(3) . ?
C173 H17G 0.92(3) . ?
C173 H17H 0.98(3) . ?
C173 H17I 0.94(3) . ?
C181 H18A 0.96(3) . ?
C181 H18B 0.96(3) . ?
C181 H18C 0.96(3) . ?
C182 H18D 0.94(3) . ?
C182 H18E 1.00(3) . ?
C182 H18F 0.97(3) . ?
C183 H18G 1.01(3) . ?
C183 H18H 0.98(3) . ?
C183 H18I 0.97(3) . ?
C271 H27A 0.95(3) . ?
C271 H27B 0.99(3) . ?
C271 H27C 0.97(3) . ?
C272 H27D 0.95(3) . ?
C272 H27E 0.97(3) . ?
C272 H27F 0.97(3) . ?
C273 H27G 1.00(3) . ?
C273 H27H 0.96(3) . ?
C273 H27I 0.96(3) . ?
C281 H28A 1.00(4) . ?
C281 H28B 1.02(3) . ?
C281 H28C 0.94(3) . ?
C282 H28D 0.96(4) . ?
C282 H28E 0.96(3) . ?
C282 H28F 0.95(3) . ?
C283 H28G 0.98(3) . ?
C283 H28H 0.99(3) . ?
C283 H28I 0.98(3) . ?
O5 C51 1.450(2) . ?
O5 C54 1.453(2) . ?
O6 C64 1.437(3) . ?
O6 C61 1.456(3) . ?
C51 C52 1.504(3) . ?
C51 H51A 0.91(3) . ?
C51 H51B 0.96(3) . ?
C52 C53 1.514(4) . ?
C52 H52A 1.10(4) . ?
C52 H52B 0.96(3) . ?
C53 C54 1.517(3) . ?
C53 H53A 0.91(3) . ?
C53 H53B 1.10(3) . ?
C54 H54A 0.91(3) . ?
C54 H54B 1.01(3) . ?
C61 C62 1.513(4) . ?
C61 H61A 0.97(5) . ?
C61 H61B 0.93(4) . ?
C62 C63 1.525(3) . ?
C62 H62A 1.00(3) . ?
C62 H62B 0.98(4) . ?
C63 C64 1.515(3) . ?
C63 H63A 0.98(4) . ?
C63 H63B 0.94(3) . ?
C64 H64A 0.99(3) . ?
C64 H64B 0.98(3) . ?
